data_7718890
loop_
_publ_author_name
'Mart&#xed;-Rujas, Javier'
'Elli, Stefano'
'Famulari, Antonino'

_publ_section_title
;
 <i>In situ</i> X-ray study of breathing-like effect in interlocked
 metal-organic nanocages.
;
_journal_issue 27
_journal_name_full 'Dalton transactions (Cambridge, England : 2003)'
_journal_page_first 10761
_journal_page_last 10768
_journal_paper_doi 10.1039/d5dt01186h
_journal_volume 54
_journal_year 2025
_chemical_formula_sum 'C264 H240 I24 N24 Zn12'
_chemical_formula_weight 7578.83
_space_group_crystal_system trigonal
_space_group_IT_number 148
_space_group_name_Hall '-R 3'
_space_group_name_H-M_alt 'R -3 :H'
_atom_sites_solution_hydrogens geom
_audit_creation_method SHELXL-2017/1
_audit_update_record
;
2025-05-19 deposited with the CCDC.	2025-06-13 downloaded from the CCDC.
;
_cell_angle_alpha 90
_cell_angle_beta 90
_cell_angle_gamma 120
_cell_formula_units_Z 3
_cell_length_a 39.0407(16)
_cell_length_b 39.0407(16)
_cell_length_c 16.2780(5)
_cell_measurement_reflns_used 9930
_cell_measurement_temperature 300(2)
_cell_measurement_theta_max 69.0000
_cell_measurement_theta_min 3.0320
_cell_volume 21486.6(14)
_computing_structure_refinement 'SHELXL-2017/1 (Sheldrick, 2017)'
_diffrn_ambient_temperature 300(2)
_diffrn_measured_fraction_theta_full 0.984
_diffrn_measured_fraction_theta_max 0.908
_diffrn_measurement_device_type 'PhotonJet (Cu) X-ray Source'
_diffrn_radiation_type CuK\a
_diffrn_radiation_wavelength 1.54184
_diffrn_reflns_av_R_equivalents 0.0592
_diffrn_reflns_av_unetI/netI 0.0532
_diffrn_reflns_Laue_measured_fraction_full 0.984
_diffrn_reflns_Laue_measured_fraction_max 0.908
_diffrn_reflns_limit_h_max 47
_diffrn_reflns_limit_h_min -49
_diffrn_reflns_limit_k_max 47
_diffrn_reflns_limit_k_min -46
_diffrn_reflns_limit_l_max 8
_diffrn_reflns_limit_l_min -19
_diffrn_reflns_number 25846
_diffrn_reflns_point_group_measured_fraction_full 0.984
_diffrn_reflns_point_group_measured_fraction_max 0.908
_diffrn_reflns_theta_full 67.684
_diffrn_reflns_theta_max 76.532
_diffrn_reflns_theta_min 3.013
_diffrn_source 'micro-focus sealed X-ray tube'
_exptl_absorpt_coefficient_mu 21.786
_exptl_absorpt_correction_T_max 1.00000
_exptl_absorpt_correction_T_min 0.14631
_exptl_absorpt_correction_type multi-scan
_exptl_crystal_colour 'pale yellow'
_exptl_crystal_density_diffrn 1.757
_exptl_crystal_description block
_exptl_crystal_F_000 10872
_exptl_crystal_size_max 0.15
_exptl_crystal_size_mid 0.1
_exptl_crystal_size_min 0.1
_refine_diff_density_max 2.023
_refine_diff_density_min -1.588
_refine_diff_density_rms 0.184
_refine_ls_extinction_method none
_refine_ls_goodness_of_fit_ref 1.079
_refine_ls_hydrogen_treatment constr
_refine_ls_matrix_type full
_refine_ls_number_parameters 381
_refine_ls_number_reflns 9144
_refine_ls_number_restraints 51
_refine_ls_restrained_S_all 1.175
_refine_ls_R_factor_all 0.1040
_refine_ls_R_factor_gt 0.0848
_refine_ls_shift/su_max 0.057
_refine_ls_shift/su_mean 0.003
_refine_ls_structure_factor_coef Fsqd
_refine_ls_weighting_details 'w=1/[\s^2^(Fo^2^)+(0.1541P)^2^+178.2499P] where P=(Fo^2^+2Fc^2^)/3'
_refine_ls_weighting_scheme calc
_refine_ls_wR_factor_gt 0.2467
_refine_ls_wR_factor_ref 0.2636
_reflns_Friedel_coverage 0.000
_reflns_number_gt 6733
_reflns_number_total 9144
_reflns_threshold_expression 'I > 2\s(I)'
_cod_data_source_file d5dt01186h2.cif
_cod_data_source_block 1_300K
_cod_depositor_comments 'Adding full bibliography for 7718884--7718892.cif.'
_cod_original_cell_volume 21486.6(19)
_cod_database_code 7718890
_shelx_shelxl_version_number 2017/1
_shelx_space_group_comment
;
The symmetry employed for this shelxl refinement is uniquely defined
by the following loop, which should always be used as a source of
symmetry information in preference to the above space-group names.
They are only intended as comments.
;

loop_
_space_group_symop_operation_xyz
'x, y, z'
'-y, x-y, z'
'-x+y, -x, z'
'x+2/3, y+1/3, z+1/3'
'-y+2/3, x-y+1/3, z+1/3'
'-x+y+2/3, -x+1/3, z+1/3'
'x+1/3, y+2/3, z+2/3'
'-y+1/3, x-y+2/3, z+2/3'
'-x+y+1/3, -x+2/3, z+2/3'
'-x, -y, -z'
'y, -x+y, -z'
'x-y, x, -z'
'-x+2/3, -y+1/3, -z+1/3'
'y+2/3, -x+y+1/3, -z+1/3'
'x-y+2/3, x+1/3, -z+1/3'
'-x+1/3, -y+2/3, -z+2/3'
'y+1/3, -x+y+2/3, -z+2/3'
'x-y+1/3, x+2/3, -z+2/3'

loop_
_atom_site_label
_atom_site_type_symbol
_atom_site_fract_x
_atom_site_fract_y
_atom_site_fract_z
_atom_site_U_iso_or_equiv
_atom_site_adp_type
_atom_site_occupancy
_atom_site_site_symmetry_order
_atom_site_calc_flag
_atom_site_refinement_flags_posn
_atom_site_refinement_flags_adp
_atom_site_refinement_flags_occupancy
_atom_site_disorder_assembly
_atom_site_disorder_group
I1 I 0.26513(2) 0.29753(3) 0.81168(5) 0.0768(3) Uani 1 1 d . . . . .
I2 I 0.27918(3) 0.23593(3) 0.59243(4) 0.0918(3) Uani 1 1 d . . . . .
I3 I 0.45076(3) 0.34712(3) 0.41127(6) 0.0937(3) Uani 1 1 d . . . . .
I4 I 0.40865(3) 0.23963(3) 0.56496(6) 0.0975(3) Uani 1 1 d . . . . .
Zn5 Zn 0.30606(3) 0.27702(3) 0.72225(7) 0.0491(3) Uani 1 1 d . . . . .
Zn6 Zn 0.44685(4) 0.28117(4) 0.44455(8) 0.0614(4) Uani 1 1 d . . . . .
N22 N 0.3576(2) 0.3285(2) 0.6977(4) 0.0468(16) Uani 1 1 d . . . . .
N2 N 0.3259(2) 0.2481(2) 0.7981(4) 0.0537(19) Uani 1 1 d . . . . .
N16 N 0.4279(2) 0.2481(3) 0.3381(5) 0.0548(19) Uani 1 1 d . . . . .
C19 C 0.4301(3) 0.3961(2) 0.6686(5) 0.0452(18) Uani 1 1 d . . . . .
C13 C 0.5424(3) 0.4745(2) 0.4748(6) 0.052(2) Uani 1 1 d . . . . .
C10 C 0.4873(3) 0.4612(3) 0.7124(5) 0.054(2) Uani 1 1 d . . . . .
H10 H 0.475637 0.458352 0.763624 0.065 Uiso 1 1 calc R U . . .
C9 C 0.4683(3) 0.4319(3) 0.6521(5) 0.050(2) Uani 1 1 d . . . . .
C21 C 0.3656(3) 0.3640(2) 0.7288(6) 0.052(2) Uani 1 1 d . . . . .
H21 H 0.346568 0.365525 0.760220 0.062 Uiso 1 1 calc R U . . .
C20 C 0.4008(3) 0.3971(3) 0.7149(6) 0.053(2) Uani 1 1 d . . . . .
H20 H 0.405361 0.421061 0.736892 0.063 Uiso 1 1 calc R U . . .
C25 C 0.3505(3) 0.2102(3) 0.9094(5) 0.054(2) Uani 1 1 d . . . . .
C7 C 0.5218(3) 0.4690(3) 0.5578(5) 0.055(2) Uani 1 1 d . . . . .
C11 C 0.3626(3) 0.1904(3) 0.9713(6) 0.053(2) Uani 1 1 d . . . . .
N33 N 0.5061(3) 0.2953(3) 0.4515(6) 0.066(2) Uani 1 1 d . . . . .
C8 C 0.4862(3) 0.4367(3) 0.5752(5) 0.053(2) Uani 1 1 d . . . . .
H8 H 0.473496 0.417416 0.535199 0.064 Uiso 1 1 calc R U . . .
C24 C 0.4221(3) 0.3597(3) 0.6398(6) 0.061(3) Uani 1 1 d . . . . .
H24 H 0.441389 0.357140 0.611728 0.073 Uiso 1 1 calc R U . . .
C12 C 0.3767(3) 0.2078(3) 1.0473(6) 0.058(2) Uani 1 1 d . . . . .
H12 H 0.379944 0.232674 1.057943 0.070 Uiso 1 1 calc R U . . .
C23 C 0.3849(3) 0.3267(3) 0.6530(7) 0.065(3) Uani 1 1 d . . . . .
H23 H 0.379095 0.302736 0.629400 0.078 Uiso 1 1 calc R U . . .
C18 C 0.3954(4) 0.1883(3) 0.2615(6) 0.065(3) Uani 1 1 d . . . . .
H18 H 0.382445 0.160790 0.260823 0.078 Uiso 1 1 calc R U . . .
C17 C 0.4093(4) 0.2092(4) 0.3342(6) 0.069(3) Uani 1 1 d . . . . .
H17 H 0.405269 0.195063 0.382627 0.083 Uiso 1 1 calc R U . . .
C27 C 0.3318(4) 0.2190(4) 0.7766(7) 0.078(4) Uani 1 1 d . . . . .
H27 H 0.326943 0.210593 0.722209 0.093 Uiso 1 1 calc R U . . .
C30 C 0.5846(3) 0.3138(3) 0.4545(7) 0.065(3) Uani 1 1 d . . . . .
C37 C 0.6267(3) 0.3242(3) 0.4544(9) 0.072(3) Uani 1 1 d . . . . .
C26 C 0.3445(5) 0.2004(4) 0.8285(7) 0.079(4) Uani 1 1 d . . . . .
H26 H 0.349100 0.180730 0.808358 0.094 Uiso 1 1 calc R U . . .
C15 C 0.4336(4) 0.2681(4) 0.2673(7) 0.079(4) Uani 1 1 d . . . . .
H15 H 0.446286 0.295544 0.268733 0.094 Uiso 1 1 calc R U . . .
C36 C 0.6570(4) 0.3632(4) 0.4570(8) 0.075(3) Uani 1 1 d . . . . .
H36 H 0.650745 0.383239 0.460562 0.090 Uiso 1 1 calc R U . . .
C14 C 0.4215(5) 0.2494(4) 0.1940(8) 0.088(4) Uani 1 1 d . . . . .
H14 H 0.427028 0.263892 0.145683 0.106 Uiso 1 1 calc R U . . .
C32 C 0.5334(5) 0.3235(5) 0.4052(9) 0.090(4) Uani 1 1 d . . . . .
H32 H 0.525527 0.336839 0.369406 0.108 Uiso 1 1 calc R U . . .
C31 C 0.5726(4) 0.3345(5) 0.4065(9) 0.082(3) Uani 1 1 d . . . . .
H31 H 0.590867 0.355695 0.375139 0.099 Uiso 1 1 calc R U . . .
C35 C 0.5567(4) 0.2842(4) 0.5036(11) 0.090(4) Uani 1 1 d . . . . .
H35 H 0.563742 0.269770 0.538074 0.108 Uiso 1 1 calc R U . . .
C34 C 0.5193(4) 0.2766(5) 0.5007(11) 0.095(4) Uani 1 1 d . . . . .
H34 H 0.501078 0.257034 0.535379 0.114 Uiso 1 1 calc R U . . .
C29 C 0.3275(5) 0.2558(5) 0.8785(9) 0.090(4) Uiso 1 1 d . . . . .
H29 H 0.320513 0.274105 0.896629 0.109 Uiso 1 1 calc R U . . .
C1 C 0.3394(4) 0.2375(4) 0.9360(9) 0.086(4) Uiso 1 1 d . . . . .
H1 H 0.340007 0.243238 0.991637 0.103 Uiso 1 1 calc R U . . .
C5S C 0.6719(6) 0.5040(6) 0.5481(13) 0.200 Uiso 1 1 d D U . . .
C4S C 0.6526(7) 0.4668(7) 0.4996(14) 0.200 Uiso 1 1 d D U . . .
H4S H 0.664393 0.465814 0.450701 0.240 Uiso 1 1 calc R U . . .
C6S C 0.6500(7) 0.5003(7) 0.6246(13) 0.200 Uiso 1 1 d D U . . .
H6S H 0.658993 0.521827 0.659970 0.240 Uiso 1 1 calc R U . . .
C3S C 0.6189(7) 0.4346(7) 0.5227(13) 0.200 Uiso 1 1 d D U . . .
H3S H 0.607781 0.412533 0.488531 0.240 Uiso 1 1 calc R U . . .
C7S C 0.6167(7) 0.4658(7) 0.6440(14) 0.200 Uiso 1 1 d D U . . .
H7S H 0.604150 0.464194 0.693491 0.240 Uiso 1 1 calc R U . . .
C2S C 0.6009(7) 0.4332(7) 0.5938(15) 0.200 Uiso 1 1 d D U . . .
C1S C 0.5631(7) 0.3956(7) 0.6161(17) 0.200 Uiso 1 1 d D U . . .
H1S1 H 0.553651 0.399010 0.668216 0.300 Uiso 1 1 calc R U . . .
H1S2 H 0.543425 0.390028 0.574740 0.300 Uiso 1 1 calc R U . . .
H1S3 H 0.568193 0.374034 0.619419 0.300 Uiso 1 1 calc R U . . .
C8S C 0.7059(7) 0.5389(7) 0.5192(17) 0.200 Uiso 1 1 d D U . . .
H8S1 H 0.714437 0.533373 0.468106 0.300 Uiso 1 1 calc R U . . .
H8S2 H 0.699274 0.559268 0.510966 0.300 Uiso 1 1 calc R U . . .
H8S3 H 0.726729 0.547560 0.558942 0.300 Uiso 1 1 calc R U . . .
C6B C 0.4910(6) 0.2464(6) 0.7569(15) 0.185 Uiso 1 1 d D U . . .
H6B H 0.466962 0.222824 0.759202 0.222 Uiso 1 1 calc R U . . .
C5B C 0.4920(8) 0.2826(7) 0.7654(11) 0.185 Uiso 1 1 d D U . . .
C4B C 0.5306(6) 0.3146(7) 0.7594(14) 0.185 Uiso 1 1 d D U . . .
H4B H 0.533297 0.339635 0.764197 0.222 Uiso 1 1 calc R U . . .
C7B C 0.5268(6) 0.2457(6) 0.7448(17) 0.185 Uiso 1 1 d D U . . .
H7B H 0.524325 0.220827 0.740974 0.222 Uiso 1 1 calc R U . . .
C2B C 0.5651(7) 0.2779(7) 0.7381(18) 0.185 Uiso 1 1 d D U . . .
C3B C 0.5661(6) 0.3137(6) 0.7468(17) 0.185 Uiso 1 1 d D U . . .
H3B H 0.590143 0.337206 0.744430 0.222 Uiso 1 1 calc R U . . .
C8B C 0.4576(7) 0.2863(8) 0.7850(18) 0.185 Uiso 1 1 d D U . . .
H8B1 H 0.434391 0.260590 0.785771 0.277 Uiso 1 1 calc R U . . .
H8B2 H 0.461168 0.298480 0.838006 0.277 Uiso 1 1 calc R U . . .
H8B3 H 0.454608 0.302419 0.744254 0.277 Uiso 1 1 calc R U . . .
C1B C 0.6010(7) 0.2750(8) 0.7277(17) 0.185 Uiso 1 1 d D U . . .
H1B1 H 0.593801 0.247706 0.722815 0.277 Uiso 1 1 calc R U . . .
H1B2 H 0.614740 0.288997 0.679011 0.277 Uiso 1 1 calc R U . . .
H1B3 H 0.617921 0.286420 0.774569 0.277 Uiso 1 1 calc R U . . .

loop_
_atom_site_aniso_label
_atom_site_aniso_U_11
_atom_site_aniso_U_22
_atom_site_aniso_U_33
_atom_site_aniso_U_23
_atom_site_aniso_U_13
_atom_site_aniso_U_12
I1 0.0576(4) 0.0975(6) 0.0744(5) 0.0100(4) 0.0054(3) 0.0382(4)
I2 0.0902(6) 0.0976(6) 0.0506(4) -0.0072(3) -0.0178(3) 0.0194(5)
I3 0.1113(7) 0.0747(6) 0.1098(7) -0.0298(4) -0.0060(5) 0.0576(5)
I4 0.1002(7) 0.1093(8) 0.0813(6) -0.0059(5) 0.0178(4) 0.0510(6)
Zn5 0.0426(6) 0.0451(6) 0.0451(6) 0.0114(4) -0.0063(4) 0.0110(5)
Zn6 0.0528(7) 0.0733(9) 0.0633(8) -0.0271(6) -0.0121(5) 0.0353(7)
N22 0.041(4) 0.036(4) 0.052(4) 0.009(3) 0.003(3) 0.010(3)
N2 0.062(5) 0.040(4) 0.048(4) 0.003(3) -0.017(3) 0.017(4)
N16 0.059(5) 0.062(5) 0.059(4) -0.022(4) -0.018(3) 0.042(4)
C19 0.046(5) 0.040(4) 0.042(4) 0.000(3) 0.010(3) 0.015(4)
C13 0.048(5) 0.025(4) 0.070(6) -0.012(3) 0.011(4) 0.009(4)
C10 0.055(5) 0.041(5) 0.048(5) -0.002(3) 0.012(4) 0.010(4)
C9 0.048(5) 0.036(4) 0.045(4) -0.003(3) 0.007(3) 0.006(4)
C21 0.050(5) 0.029(4) 0.064(5) 0.005(3) 0.016(4) 0.011(4)
C20 0.052(5) 0.040(5) 0.060(5) -0.003(4) 0.007(4) 0.019(4)
C25 0.078(7) 0.049(5) 0.045(4) -0.007(3) -0.019(4) 0.039(5)
C7 0.057(5) 0.035(4) 0.048(5) -0.007(3) 0.015(4) 0.005(4)
C11 0.070(6) 0.046(5) 0.055(5) -0.006(4) -0.017(4) 0.038(5)
N33 0.051(5) 0.078(6) 0.075(5) -0.018(5) -0.014(4) 0.037(5)
C8 0.054(5) 0.034(4) 0.052(5) -0.008(3) 0.012(4) 0.008(4)
C24 0.056(6) 0.039(5) 0.070(6) -0.006(4) 0.024(4) 0.010(4)
C12 0.086(7) 0.060(6) 0.051(5) -0.009(4) -0.019(4) 0.053(6)
C23 0.065(6) 0.040(5) 0.081(7) -0.007(4) 0.017(5) 0.020(5)
C18 0.082(7) 0.059(6) 0.067(6) -0.017(5) -0.012(5) 0.045(6)
C17 0.083(8) 0.081(8) 0.053(5) -0.008(5) -0.009(5) 0.048(7)
C27 0.120(11) 0.088(8) 0.053(6) -0.011(5) -0.027(6) 0.072(8)
C30 0.048(6) 0.049(6) 0.089(7) -0.007(5) -0.006(5) 0.017(5)
C37 0.041(5) 0.050(6) 0.125(10) 0.000(6) -0.001(5) 0.024(5)
C26 0.133(11) 0.076(8) 0.055(6) -0.017(5) -0.027(6) 0.073(8)
C15 0.105(10) 0.060(7) 0.062(6) -0.017(5) -0.031(6) 0.035(7)
C36 0.063(7) 0.055(6) 0.113(9) -0.003(6) -0.008(6) 0.034(6)
C14 0.133(12) 0.064(7) 0.071(7) -0.013(5) -0.039(7) 0.052(8)
C32 0.083(9) 0.110(12) 0.085(9) 0.000(7) 0.000(7) 0.054(9)
C31 0.061(7) 0.096(10) 0.093(8) 0.009(7) -0.003(6) 0.042(7)
C35 0.052(7) 0.073(8) 0.146(12) 0.007(8) -0.009(7) 0.032(6)
C34 0.062(8) 0.085(9) 0.148(13) 0.020(8) 0.008(8) 0.043(7)

loop_
_atom_type_symbol
_atom_type_description
_atom_type_scat_dispersion_real
_atom_type_scat_dispersion_imag
_atom_type_scat_source
C C 0.0181 0.0091 'International Tables Vol C Tables 4.2.6.8 and 6.1.1.4'
H H 0.0000 0.0000 'International Tables Vol C Tables 4.2.6.8 and 6.1.1.4'
I I -0.3257 6.8362 'International Tables Vol C Tables 4.2.6.8 and 6.1.1.4'
Zn Zn -1.5491 0.6778 'International Tables Vol C Tables 4.2.6.8 and 6.1.1.4'
N N 0.0311 0.0180 'International Tables Vol C Tables 4.2.6.8 and 6.1.1.4'

loop_
_geom_angle_atom_site_label_1
_geom_angle_atom_site_label_2
_geom_angle_atom_site_label_3
_geom_angle
_geom_angle_site_symmetry_1
_geom_angle_site_symmetry_3
_geom_angle_publ_flag
N22 Zn5 N2 101.5(3) . . ?
N22 Zn5 I2 110.5(2) . . ?
N2 Zn5 I2 107.5(2) . . ?
N22 Zn5 I1 105.3(2) . . ?
N2 Zn5 I1 107.0(2) . . ?
I2 Zn5 I1 122.92(5) . . ?
N16 Zn6 N33 102.3(3) . . ?
N16 Zn6 I4 109.9(3) . . ?
N33 Zn6 I4 110.5(3) . . ?
N16 Zn6 I3 105.9(2) . . ?
N33 Zn6 I3 104.1(3) . . ?
I4 Zn6 I3 122.24(6) . . ?
C23 N22 C21 118.6(8) . . ?
C23 N22 Zn5 118.7(6) . . ?
C21 N22 Zn5 122.6(6) . . ?
C27 N2 C29 116.6(10) . . ?
C27 N2 Zn5 126.0(6) . . ?
C29 N2 Zn5 116.8(9) . . ?
C17 N16 C15 117.5(8) . . ?
C17 N16 Zn6 125.5(7) . . ?
C15 N16 Zn6 117.0(7) . . ?
C24 C19 C20 116.7(8) . . ?
C24 C19 C9 121.2(8) . . ?
C20 C19 C9 122.1(8) . . ?
C18 C13 C14 120.0(9) 17 17 ?
C18 C13 C7 121.3(9) 17 . ?
C14 C13 C7 118.7(9) 17 . ?
C11 C10 C9 119.9(8) 17_556 . ?
C8 C9 C10 119.3(8) . . ?
C8 C9 C19 119.5(7) . . ?
C10 C9 C19 121.2(7) . . ?
C20 C21 N22 121.3(8) . . ?
C21 C20 C19 121.3(9) . . ?
C26 C25 C1 115.9(10) . . ?
C26 C25 C11 124.7(9) . . ?
C1 C25 C11 118.9(9) . . ?
C8 C7 C12 118.9(8) . 17_556 ?
C8 C7 C13 122.5(7) . . ?
C12 C7 C13 118.6(8) 17_556 . ?
C12 C11 C10 119.2(8) . 18_546 ?
C12 C11 C25 120.3(8) . . ?
C10 C11 C25 120.5(8) 18_546 . ?
C32 N33 C34 114.9(11) . . ?
C32 N33 Zn6 120.9(9) . . ?
C34 N33 Zn6 124.1(9) . . ?
C7 C8 C9 121.4(8) . . ?
C19 C24 C23 119.8(9) . . ?
C11 C12 C7 121.2(9) . 18_546 ?
N22 C23 C24 122.1(9) . . ?
C13 C18 C17 117.7(11) 18_545 . ?
N16 C17 C18 123.3(11) . . ?
N2 C27 C26 124.4(10) . . ?
C31 C30 C35 117.7(11) . . ?
C31 C30 C37 119.9(11) . . ?
C35 C30 C37 122.4(11) . . ?
C36 C37 C36 118.4(11) . 2_655 ?
C36 C37 C30 121.4(10) . . ?
C36 C37 C30 120.1(10) 2_655 . ?
C25 C26 C27 120.7(11) . . ?
N16 C15 C14 122.0(12) . . ?
C37 C36 C37 121.5(11) . 3_665 ?
C15 C14 C13 119.3(12) . 18_545 ?
N33 C32 C31 124.2(14) . . ?
C30 C31 C32 119.1(14) . . ?
C34 C35 C30 119.0(14) . . ?
C35 C34 N33 124.9(15) . . ?
N2 C29 C1 122.1(14) . . ?
C29 C1 C25 119.5(13) . . ?
C8S C5S C6S 126.0(14) . . ?
C8S C5S C4S 122.3(14) . . ?
C6S C5S C4S 111.5(12) . . ?
C3S C4S C5S 123.3(16) . . ?
C7S C6S C5S 120.7(14) . . ?
C4S C3S C2S 121.8(15) . . ?
C6S C7S C2S 123.0(17) . . ?
C3S C2S C7S 119.6(14) . . ?
C3S C2S C1S 118.8(15) . . ?
C7S C2S C1S 121.6(15) . . ?
C5B C6B C7B 120.0(15) . . ?
C4B C5B C6B 111.6(18) . . ?
C4B C5B C8B 124.1(17) . . ?
C6B C5B C8B 124.1(17) . . ?
C5B C4B C3B 128.0(18) . . ?
C2B C7B C6B 127.9(17) . . ?
C3B C2B C7B 112.0(15) . . ?
C3B C2B C1B 122.9(16) . . ?
C7B C2B C1B 125.0(16) . . ?
C2B C3B C4B 120.5(15) . . ?

loop_
_geom_bond_atom_site_label_1
_geom_bond_atom_site_label_2
_geom_bond_distance
_geom_bond_site_symmetry_2
_geom_bond_publ_flag
I1 Zn5 2.5678(16) . ?
I2 Zn5 2.5409(14) . ?
I3 Zn6 2.5599(18) . ?
I4 Zn6 2.5055(18) . ?
Zn5 N22 2.051(7) . ?
Zn5 N2 2.067(7) . ?
Zn6 N16 2.064(7) . ?
Zn6 N33 2.094(9) . ?
N22 C23 1.318(13) . ?
N22 C21 1.356(12) . ?
N2 C27 1.315(14) . ?
N2 C29 1.337(16) . ?
N16 C17 1.319(15) . ?
N16 C15 1.345(15) . ?
C19 C24 1.376(13) . ?
C19 C20 1.387(13) . ?
C19 C9 1.471(12) . ?
C13 C18 1.346(15) 17 ?
C13 C14 1.362(16) 17 ?
C13 C7 1.532(12) . ?
C10 C11 1.393(13) 17_556 ?
C10 C9 1.405(12) . ?
C9 C8 1.400(12) . ?
C21 C20 1.355(13) . ?
C25 C26 1.359(14) . ?
C25 C1 1.406(18) . ?
C25 C11 1.481(12) . ?
C7 C8 1.359(12) . ?
C7 C12 1.411(12) 17_556 ?
C11 C12 1.386(13) . ?
N33 C32 1.322(19) . ?
N33 C34 1.347(17) . ?
C24 C23 1.394(14) . ?
C18 C17 1.385(15) . ?
C27 C26 1.360(15) . ?
C30 C31 1.364(18) . ?
C30 C35 1.378(19) . ?
C30 C37 1.481(15) . ?
C37 C36 1.384(17) . ?
C37 C36 1.428(16) 2_655 ?
C15 C14 1.354(16) . ?
C32 C31 1.369(19) . ?
C35 C34 1.338(19) . ?
C29 C1 1.39(2) . ?
C5S C8S 1.424(12) . ?
C5S C6S 1.478(14) . ?
C5S C4S 1.485(15) . ?
C4S C3S 1.341(17) . ?
C6S C7S 1.360(17) . ?
C3S C2S 1.341(16) . ?
C7S C2S 1.371(16) . ?
C2S C1S 1.517(12) . ?
C6B C5B 1.403(18) . ?
C6B C7B 1.425(18) . ?
C5B C4B 1.400(18) . ?
C5B C8B 1.45(3) . ?
C4B C3B 1.421(18) . ?
C7B C2B 1.397(17) . ?
C2B C3B 1.385(16) . ?
C2B C1B 1.470(16) . ?
